data_2207052
loop_
_publ_author_name
'Xu, Li'
'Kim, Youngmee'
'Kim, Sung-Jin'

_publ_section_title 3,5,3',5'-Tetramethyl-<i>N</i>,<i>N</i>'-bis(salicylidene)biphenyl-4,4'-diamine
_journal_coeditor_code RZ6110
_journal_issue 10
_journal_name_full 'Acta Crystallographica Section E'
_journal_page_first o3344
_journal_page_last o3345
_journal_paper_doi 10.1107/S1600536805029260
_journal_volume 61
_journal_year 2005
_chemical_formula_iupac 'C30 H28 N2 O2'
_chemical_formula_moiety 'C30 H28 N2 O2'
_chemical_formula_sum 'C30 H28 N2 O2'
_chemical_formula_weight 448.54
_chemical_name_systematic
;
3,5,3',5'-Tetramethyl-N,N'-bis(salicylidene)biphenyl-4,4'-diamine
;
_space_group_IT_number 14
_symmetry_cell_setting monoclinic
_symmetry_space_group_name_Hall '-P 2ybc'
_symmetry_space_group_name_H-M 'P 1 21/c 1'
_atom_sites_solution_hydrogens geom
_atom_sites_solution_primary direct
_atom_sites_solution_secondary difmap
_cell_angle_alpha 90.00
_cell_angle_beta 90.871(9)
_cell_angle_gamma 90.00
_cell_formula_units_Z 4
_cell_length_a 10.693(5)
_cell_length_b 12.896(6)
_cell_length_c 17.673(8)
_cell_measurement_reflns_used 661
_cell_measurement_temperature 273(2)
_cell_measurement_theta_max 18.12
_cell_measurement_theta_min 2.47
_cell_volume 2436.8(19)
_computing_cell_refinement 'SAINT (Bruker, 1997)'
_computing_data_collection 'SMART (Bruker, 1997)'
_computing_data_reduction SAINT
_computing_molecular_graphics 'SHELXTL (Bruker, 1998)'
_computing_publication_material SHELXTL
_computing_structure_refinement 'SHELXL97 (Sheldrick, 1997)'
_computing_structure_solution 'SHELXS97 (Sheldrick, 1997)'
_diffrn_ambient_temperature 273(2)
_diffrn_measured_fraction_theta_full 0.999
_diffrn_measured_fraction_theta_max 0.999
_diffrn_measurement_device_type 'Bruker SMART CCD area-detector'
_diffrn_measurement_method '\f and \w'
_diffrn_radiation_monochromator graphite
_diffrn_radiation_source 'fine-focus sealed tube'
_diffrn_radiation_type MoK\a
_diffrn_radiation_wavelength 0.71073
_diffrn_reflns_av_R_equivalents 0.1015
_diffrn_reflns_av_sigmaI/netI 0.1600
_diffrn_reflns_limit_h_max 12
_diffrn_reflns_limit_h_min -12
_diffrn_reflns_limit_k_max 15
_diffrn_reflns_limit_k_min -8
_diffrn_reflns_limit_l_max 21
_diffrn_reflns_limit_l_min -20
_diffrn_reflns_number 12159
_diffrn_reflns_theta_full 25.00
_diffrn_reflns_theta_max 25.00
_diffrn_reflns_theta_min 1.90
_diffrn_standards_decay_% 0
_diffrn_standards_number 0
_exptl_absorpt_coefficient_mu 0.077
_exptl_absorpt_correction_type none
_exptl_crystal_colour 'pale yellow'
_exptl_crystal_density_diffrn 1.223
_exptl_crystal_density_method 'not measured'
_exptl_crystal_description block
_exptl_crystal_F_000 952
_exptl_crystal_size_max 0.12
_exptl_crystal_size_mid 0.09
_exptl_crystal_size_min 0.06
_refine_diff_density_max 0.231
_refine_diff_density_min -0.214
_refine_ls_extinction_coef 0.0088(13)
_refine_ls_extinction_expression Fc^*^=kFc[1+0.001xFc^2^\l^3^/sin(2\q)]^-1/4^
_refine_ls_extinction_method SHELXL97
_refine_ls_goodness_of_fit_ref 0.928
_refine_ls_hydrogen_treatment constr
_refine_ls_matrix_type full
_refine_ls_number_parameters 314
_refine_ls_number_reflns 4289
_refine_ls_number_restraints 0
_refine_ls_restrained_S_all 0.928
_refine_ls_R_factor_all 0.1702
_refine_ls_R_factor_gt 0.0643
_refine_ls_shift/su_max 0.001
_refine_ls_shift/su_mean 0.000
_refine_ls_structure_factor_coef Fsqd
_refine_ls_weighting_details 'calc w = 1/[\s^2^(Fo^2^)+(0.0555P)^2^] where P = (Fo^2^+2Fc^2^)/3'
_refine_ls_weighting_scheme calc
_refine_ls_wR_factor_gt 0.1323
_refine_ls_wR_factor_ref 0.1734
_reflns_number_gt 1897
_reflns_number_total 4289
_reflns_threshold_expression I>2\s(I)
_cod_data_source_file rz6110.cif
_cod_data_source_block I
_cod_original_cell_volume 2436.7(19)
_cod_original_sg_symbol_H-M P21/c
_cod_database_code 2207052
_cod_database_fobs_code 2207052

loop_
_symmetry_equiv_pos_as_xyz
'x, y, z'
'-x, y+1/2, -z+1/2'
'-x, -y, -z'
'x, -y-1/2, z-1/2'

loop_
_atom_site_label
_atom_site_fract_x
_atom_site_fract_y
_atom_site_fract_z
_atom_site_U_iso_or_equiv
_atom_site_adp_type
_atom_site_calc_flag
_atom_site_refinement_flags
_atom_site_occupancy
_atom_site_type_symbol
C1 0.6992(3) 0.2741(3) 0.34697(19) 0.0467(10) Uani d . 1 C
C2 0.7802(4) 0.2645(3) 0.4090(2) 0.0601(12) Uani d . 1 C
H2A 0.8663 0.2672 0.4022 0.072 Uiso calc R 1 H
C3 0.7335(4) 0.2513(3) 0.4793(2) 0.0530(11) Uani d . 1 C
H3 0.7885 0.2455 0.5204 0.064 Uiso calc R 1 H
C4 0.6079(4) 0.2463(3) 0.4912(2) 0.0529(11) Uani d . 1 C
H4 0.5774 0.2362 0.5397 0.064 Uiso calc R 1 H
C5 0.5265(3) 0.2566(3) 0.42996(19) 0.0479(10) Uani d . 1 C
H5 0.4407 0.2540 0.4376 0.058 Uiso calc R 1 H
C6 0.5711(3) 0.2706(3) 0.35743(18) 0.0368(9) Uani d . 1 C
C7 0.4819(3) 0.2835(3) 0.29432(18) 0.0413(9) Uani d . 1 C
H7 0.3967 0.2826 0.3041 0.050 Uiso calc R 1 H
C8 0.4275(3) 0.3144(3) 0.16633(17) 0.0363(9) Uani d . 1 C
C9 0.3404(3) 0.2387(3) 0.14418(17) 0.0357(9) Uani d . 1 C
C10 0.2643(3) 0.2604(3) 0.08110(18) 0.0367(9) Uani d . 1 C
H10 0.2068 0.2106 0.0651 0.044 Uiso calc R 1 H
C11 0.2709(3) 0.3534(3) 0.04119(17) 0.0350(8) Uani d . 1 C
C12 0.3586(3) 0.4267(3) 0.06545(17) 0.0377(9) Uani d . 1 C
H12 0.3636 0.4897 0.0400 0.045 Uiso calc R 1 H
C13 0.4395(3) 0.4080(3) 0.12718(17) 0.0369(9) Uani d . 1 C
C14 0.5418(3) 0.4847(3) 0.14726(19) 0.0520(11) Uani d . 1 C
H14A 0.5358 0.5036 0.1996 0.078 Uiso calc R 1 H
H14B 0.5326 0.5455 0.1164 0.078 Uiso calc R 1 H
H14C 0.6219 0.4537 0.1385 0.078 Uiso calc R 1 H
C15 0.3310(3) 0.1349(3) 0.18256(18) 0.0481(10) Uani d . 1 C
H15A 0.4134 0.1081 0.1923 0.072 Uiso calc R 1 H
H15B 0.2856 0.0877 0.1503 0.072 Uiso calc R 1 H
H15C 0.2879 0.1426 0.2295 0.072 Uiso calc R 1 H
C16 0.1930(3) 0.3732(3) -0.02820(17) 0.0324(8) Uani d . 1 C
C17 0.1702(3) 0.2936(3) -0.08082(17) 0.0359(9) Uani d . 1 C
H17 0.1985 0.2270 -0.0700 0.043 Uiso calc R 1 H
C18 0.1064(3) 0.3116(3) -0.14875(17) 0.0336(8) Uani d . 1 C
C19 0.0625(3) 0.4115(3) -0.16283(17) 0.0343(8) Uani d . 1 C
C20 0.0810(3) 0.4927(3) -0.11198(17) 0.0342(8) Uani d . 1 C
C21 0.1468(3) 0.4710(3) -0.04497(17) 0.0349(8) Uani d . 1 C
H21 0.1601 0.5242 -0.0103 0.042 Uiso calc R 1 H
C22 0.0360(3) 0.6009(3) -0.12849(18) 0.0456(10) Uani d . 1 C
H22A 0.0871 0.6314 -0.1667 0.068 Uiso calc R 1 H
H22B 0.0415 0.6418 -0.0832 0.068 Uiso calc R 1 H
H22C -0.0493 0.5985 -0.1461 0.068 Uiso calc R 1 H
C23 0.0860(3) 0.2257(3) -0.20559(18) 0.0448(10) Uani d . 1 C
H23A 0.1374 0.1673 -0.1921 0.067 Uiso calc R 1 H
H23B 0.1079 0.2498 -0.2550 0.067 Uiso calc R 1 H
H23C -0.0004 0.2053 -0.2058 0.067 Uiso calc R 1 H
C24 -0.1144(3) 0.4369(3) -0.24260(17) 0.0379(9) Uani d . 1 C
H24 -0.1630 0.4283 -0.1999 0.045 Uiso calc R 1 H
C25 -0.1761(3) 0.4566(2) -0.31533(18) 0.0360(9) Uani d . 1 C
C26 -0.3064(3) 0.4673(3) -0.3194(2) 0.0525(11) Uani d . 1 C
H26 -0.3532 0.4586 -0.2760 0.063 Uiso calc R 1 H
C27 -0.3664(4) 0.4907(3) -0.3870(2) 0.0555(11) Uani d . 1 C
H27 -0.4528 0.4984 -0.3889 0.067 Uiso calc R 1 H
C28 -0.2977(4) 0.5024(3) -0.4513(2) 0.0505(10) Uani d . 1 C
H28 -0.3384 0.5179 -0.4968 0.061 Uiso calc R 1 H
C29 -0.1692(3) 0.4914(3) -0.44978(19) 0.0506(10) Uani d . 1 C
H29 -0.1236 0.4990 -0.4938 0.061 Uiso calc R 1 H
C30 -0.1091(3) 0.4688(3) -0.38156(18) 0.0404(9) Uani d . 1 C
N1 0.5174(2) 0.2961(2) 0.22647(15) 0.0396(8) Uani d . 1 N
N2 0.0043(3) 0.4310(2) -0.23580(14) 0.0401(8) Uani d . 1 N
O1 0.7480(2) 0.2884(3) 0.27771(13) 0.0749(10) Uani d . 1 O
H1 0.6914 0.2987 0.2468 0.112 Uiso calc R 1 H
O2 0.0173(2) 0.4599(3) -0.38157(13) 0.0702(9) Uani d . 1 O
H2 0.0437 0.4559 -0.3379 0.105 Uiso calc R 1 H

loop_
_atom_site_aniso_label
_atom_site_aniso_U_11
_atom_site_aniso_U_22
_atom_site_aniso_U_33
_atom_site_aniso_U_12
_atom_site_aniso_U_13
_atom_site_aniso_U_23
C1 0.038(2) 0.073(3) 0.029(2) 0.012(2) -0.0092(17) 0.0004(19)
C2 0.039(2) 0.103(3) 0.038(2) 0.013(2) -0.0145(19) -0.005(2)
C3 0.062(3) 0.061(3) 0.035(2) 0.008(2) -0.022(2) 0.0015(19)
C4 0.063(3) 0.068(3) 0.027(2) -0.011(2) -0.0114(19) 0.0109(19)
C5 0.044(2) 0.067(3) 0.032(2) -0.012(2) -0.0076(17) 0.0057(19)
C6 0.037(2) 0.044(2) 0.0293(19) 0.0013(17) -0.0106(16) 0.0023(16)
C7 0.034(2) 0.056(3) 0.033(2) -0.0008(18) -0.0090(17) 0.0024(18)
C8 0.0302(19) 0.056(3) 0.0223(18) 0.0060(18) -0.0070(15) -0.0008(18)
C9 0.035(2) 0.045(2) 0.0266(18) 0.0036(17) -0.0035(15) 0.0045(17)
C10 0.032(2) 0.044(2) 0.0336(19) -0.0008(17) -0.0096(16) 0.0008(17)
C11 0.034(2) 0.044(2) 0.0264(19) 0.0037(18) -0.0054(15) -0.0027(17)
C12 0.038(2) 0.047(2) 0.0273(19) 0.0017(18) -0.0098(16) -0.0013(16)
C13 0.042(2) 0.046(2) 0.0226(18) 0.0001(18) -0.0066(16) -0.0025(17)
C14 0.051(2) 0.064(3) 0.040(2) -0.008(2) -0.0148(19) -0.0026(19)
C15 0.042(2) 0.061(3) 0.041(2) -0.002(2) -0.0115(17) 0.0114(19)
C16 0.0278(19) 0.045(2) 0.0238(18) -0.0011(17) -0.0064(15) 0.0003(17)
C17 0.0344(19) 0.038(2) 0.035(2) 0.0002(16) -0.0142(16) 0.0027(17)
C18 0.0294(19) 0.046(2) 0.0254(18) 0.0021(17) -0.0086(15) -0.0052(17)
C19 0.0292(19) 0.052(2) 0.0219(18) -0.0019(17) -0.0088(14) 0.0018(17)
C20 0.034(2) 0.041(2) 0.0267(19) 0.0041(17) -0.0072(15) 0.0012(17)
C21 0.040(2) 0.039(2) 0.0255(18) -0.0031(17) -0.0111(15) 0.0021(16)
C22 0.049(2) 0.049(3) 0.038(2) 0.0049(19) -0.0167(18) 0.0009(18)
C23 0.047(2) 0.050(2) 0.036(2) 0.0036(19) -0.0150(17) -0.0064(18)
C24 0.040(2) 0.047(2) 0.0267(19) -0.0023(18) -0.0100(16) 0.0015(17)
C25 0.038(2) 0.039(2) 0.031(2) -0.0017(17) -0.0161(16) 0.0013(16)
C26 0.039(2) 0.080(3) 0.039(2) -0.001(2) -0.0113(18) 0.007(2)
C27 0.041(2) 0.079(3) 0.046(2) -0.003(2) -0.0213(19) 0.008(2)
C28 0.057(3) 0.055(3) 0.039(2) -0.007(2) -0.0247(19) 0.0059(19)
C29 0.049(3) 0.070(3) 0.033(2) -0.004(2) -0.0129(18) -0.0001(19)
C30 0.036(2) 0.056(3) 0.029(2) 0.0035(19) -0.0089(16) -0.0019(18)
N1 0.0347(17) 0.057(2) 0.0264(16) 0.0043(15) -0.0109(13) -0.0007(14)
N2 0.0366(18) 0.053(2) 0.0303(16) -0.0001(15) -0.0145(13) 0.0031(14)
O1 0.0392(16) 0.155(3) 0.0299(15) 0.0119(18) -0.0062(12) 0.0033(17)
O2 0.0388(16) 0.141(3) 0.0308(14) 0.0113(17) -0.0064(12) 0.0106(17)

loop_
_atom_type_symbol
_atom_type_description
_atom_type_scat_dispersion_real
_atom_type_scat_dispersion_imag
_atom_type_scat_source
C C 0.0033 0.0016 'International Tables Vol C Tables 4.2.6.8 and 6.1.1.4'
H H 0.0000 0.0000 'International Tables Vol C Tables 4.2.6.8 and 6.1.1.4'
N N 0.0061 0.0033 'International Tables Vol C Tables 4.2.6.8 and 6.1.1.4'
O O 0.0106 0.0060 'International Tables Vol C Tables 4.2.6.8 and 6.1.1.4'

loop_
_geom_angle_atom_site_label_1
_geom_angle_atom_site_label_2
_geom_angle_atom_site_label_3
_geom_angle
_geom_angle_publ_flag
O1 C1 C6 121.5(3) ?
O1 C1 C2 118.7(3) ?
C6 C1 C2 119.8(4) ?
C3 C2 C1 119.9(4) ?
C3 C2 H2A 120.1 ?
C1 C2 H2A 120.1 ?
C2 C3 C4 121.6(4) ?
C2 C3 H3 119.2 ?
C4 C3 H3 119.2 ?
C3 C4 C5 118.9(4) ?
C3 C4 H4 120.6 ?
C5 C4 H4 120.6 ?
C4 C5 C6 121.0(4) ?
C4 C5 H5 119.5 ?
C6 C5 H5 119.5 ?
C1 C6 C5 118.8(3) ?
C1 C6 C7 121.8(3) ?
C5 C6 C7 119.3(3) ?
N1 C7 C6 122.1(3) ?
N1 C7 H7 118.9 ?
C6 C7 H7 118.9 ?
C13 C8 C9 122.0(3) ?
C13 C8 N1 116.1(3) ?
C9 C8 N1 121.7(3) ?
C10 C9 C8 117.4(3) ?
C10 C9 C15 119.6(3) ?
C8 C9 C15 122.9(3) ?
C11 C10 C9 122.8(3) ?
C11 C10 H10 118.6 ?
C9 C10 H10 118.6 ?
C10 C11 C12 117.9(3) ?
C10 C11 C16 122.0(3) ?
C12 C11 C16 119.9(3) ?
C11 C12 C13 121.7(4) ?
C11 C12 H12 119.2 ?
C13 C12 H12 119.2 ?
C8 C13 C12 118.2(3) ?
C8 C13 C14 121.4(3) ?
C12 C13 C14 120.3(3) ?
C13 C14 H14A 109.5 ?
C13 C14 H14B 109.5 ?
H14A C14 H14B 109.5 ?
C13 C14 H14C 109.5 ?
H14A C14 H14C 109.5 ?
H14B C14 H14C 109.5 ?
C9 C15 H15A 109.5 ?
C9 C15 H15B 109.5 ?
H15A C15 H15B 109.5 ?
C9 C15 H15C 109.5 ?
H15A C15 H15C 109.5 ?
H15B C15 H15C 109.5 ?
C21 C16 C17 117.9(3) ?
C21 C16 C11 121.5(3) ?
C17 C16 C11 120.5(3) ?
C18 C17 C16 121.9(3) ?
C18 C17 H17 119.1 ?
C16 C17 H17 119.1 ?
C17 C18 C19 117.8(3) ?
C17 C18 C23 121.1(3) ?
C19 C18 C23 121.1(3) ?
C18 C19 C20 122.5(3) ?
C18 C19 N2 117.3(3) ?
C20 C19 N2 120.0(3) ?
C19 C20 C21 117.3(3) ?
C19 C20 C22 122.1(3) ?
C21 C20 C22 120.5(3) ?
C16 C21 C20 122.5(3) ?
C16 C21 H21 118.7 ?
C20 C21 H21 118.7 ?
C20 C22 H22A 109.5 ?
C20 C22 H22B 109.5 ?
H22A C22 H22B 109.5 ?
C20 C22 H22C 109.5 ?
H22A C22 H22C 109.5 ?
H22B C22 H22C 109.5 ?
C18 C23 H23A 109.5 ?
C18 C23 H23B 109.5 ?
H23A C23 H23B 109.5 ?
C18 C23 H23C 109.5 ?
H23A C23 H23C 109.5 ?
H23B C23 H23C 109.5 ?
N2 C24 C25 122.0(3) ?
N2 C24 H24 119.0 ?
C25 C24 H24 119.0 ?
C30 C25 C26 118.0(3) ?
C30 C25 C24 121.9(3) ?
C26 C25 C24 120.0(3) ?
C27 C26 C25 121.0(4) ?
C27 C26 H26 119.5 ?
C25 C26 H26 119.5 ?
C28 C27 C26 119.5(4) ?
C28 C27 H27 120.2 ?
C26 C27 H27 120.2 ?
C27 C28 C29 121.3(4) ?
C27 C28 H28 119.3 ?
C29 C28 H28 119.3 ?
C28 C29 C30 118.9(4) ?
C28 C29 H29 120.5 ?
C30 C29 H29 120.5 ?
O2 C30 C29 117.7(3) ?
O2 C30 C25 121.1(3) ?
C29 C30 C25 121.2(4) ?
C7 N1 C8 120.7(3) yes
C24 N2 C19 120.5(3) yes
C1 O1 H1 109.5 ?
C30 O2 H2 109.5 ?

loop_
_geom_bond_atom_site_label_1
_geom_bond_atom_site_label_2
_geom_bond_distance
_geom_bond_publ_flag
C1 O1 1.351(4) yes
C1 C6 1.385(5) ?
C1 C2 1.393(5) ?
C2 C3 1.358(5) ?
C2 H2A 0.9300 ?
C3 C4 1.365(5) ?
C3 H3 0.9300 ?
C4 C5 1.384(5) ?
C4 H4 0.9300 ?
C5 C6 1.386(5) ?
C5 H5 0.9300 ?
C6 C7 1.467(4) yes
C7 N1 1.273(4) yes
C7 H7 0.9300 ?
C8 C13 1.398(5) ?
C8 C9 1.400(5) ?
C8 N1 1.441(4) yes
C9 C10 1.400(4) ?
C9 C15 1.504(5) ?
C10 C11 1.393(4) ?
C10 H10 0.9300 ?
C11 C12 1.395(5) ?
C11 C16 1.496(4) ?
C12 C13 1.405(4) ?
C12 H12 0.9300 ?
C13 C14 1.512(5) ?
C14 H14A 0.9600 ?
C14 H14B 0.9600 ?
C14 H14C 0.9600 ?
C15 H15A 0.9600 ?
C15 H15B 0.9600 ?
C15 H15C 0.9600 ?
C16 C21 1.383(4) ?
C16 C17 1.404(4) ?
C17 C18 1.391(4) ?
C17 H17 0.9300 ?
C18 C19 1.392(5) ?
C18 C23 1.508(4) ?
C19 C20 1.393(5) ?
C19 N2 1.447(4) yes
C20 C21 1.398(4) ?
C20 C22 1.502(5) ?
C21 H21 0.9300 ?
C22 H22A 0.9600 ?
C22 H22B 0.9600 ?
C22 H22C 0.9600 ?
C23 H23A 0.9600 ?
C23 H23B 0.9600 ?
C23 H23C 0.9600 ?
C24 N2 1.274(4) yes
C24 C25 1.460(4) yes
C24 H24 0.9300 ?
C25 C30 1.389(5) ?
C25 C26 1.401(5) ?
C26 C27 1.381(5) ?
C26 H26 0.9300 ?
C27 C28 1.370(5) ?
C27 H27 0.9300 ?
C28 C29 1.381(5) ?
C28 H28 0.9300 ?
C29 C30 1.389(5) ?
C29 H29 0.9300 ?
C30 O2 1.357(4) yes
O1 H1 0.8200 ?
O2 H2 0.8200 ?

loop_
_geom_hbond_atom_site_label_D
_geom_hbond_atom_site_label_H
_geom_hbond_atom_site_label_A
_geom_hbond_distance_DH
_geom_hbond_distance_HA
_geom_hbond_distance_DA
_geom_hbond_angle_DHA
O1 H1 N1 0.82 1.89 2.616(3) 147
O2 H2 N2 0.82 1.89 2.609(2) 146

loop_
_cod_related_entry_id
_cod_related_entry_database
_cod_related_entry_code
1 ChemSpider 30654861
